data_4021946
loop_
_publ_author_name
'Mar\'ia C. Fern\'andez'
'Aniana D\'iaz'
'Juan J. Guill\'in'
'Olga Blanco'
'Mar\'ia Ruiz'
'Vicente Ojea'

_publ_section_title
;
 Diastereoselective Synthesis of 2-Amino-4-phosphonobutanoic Acids
 by Electrophilic Substitution and Tin-Peterson Olefination of Bis-lactim
 Ethers Derived from cyclo-[L-AP4-D-Val]
;
_journal_name_full 'Journal of Organic Chemistry'
_journal_page_first 6958
_journal_page_last 6974
_journal_paper_doi 10.1021/jo061072x
_journal_volume 71
_journal_year 2006
_chemical_formula_sum 'C15 H30 N O5 P'
_chemical_formula_weight 335.37
_chemical_name_systematic
; 
 ? 
;
_space_group_IT_number 4
_symmetry_cell_setting monoclinic
_symmetry_space_group_name_Hall 'P 2yb'
_symmetry_space_group_name_H-M 'P 1 21 1'
_atom_sites_solution_hydrogens geom
_atom_sites_solution_primary direct
_atom_sites_solution_secondary difmap
_audit_creation_method SHELXL-97
_cell_angle_alpha 90.00
_cell_angle_beta 99.401(2)
_cell_angle_gamma 90.00
_cell_formula_units_Z 2
_cell_length_a 7.1087(3)
_cell_length_b 10.2928(5)
_cell_length_c 13.5073(6)
_cell_measurement_temperature 298(2)
_cell_volume 975.03(8)
_computing_cell_refinement 'Siemens SMART'
_computing_data_collection 'Siemens SMART'
_computing_data_reduction 'Siemens SAINT'
_computing_molecular_graphics 'Siemens SHELXTL'
_computing_publication_material 'Siemens SHELXTL'
_computing_structure_refinement 'SHELXL-97 (Sheldrick, 1997)'
_computing_structure_solution 'SHELXS-97 (Sheldrick, 1990)'
_diffrn_ambient_temperature 298(2)
_diffrn_measured_fraction_theta_full 0.998
_diffrn_measured_fraction_theta_max 0.998
_diffrn_measurement_method '\w scans'
_diffrn_radiation_monochromator graphite
_diffrn_radiation_source 'fine-focus sealed tube'
_diffrn_radiation_type MoK\a
_diffrn_radiation_wavelength 0.71073
_diffrn_reflns_av_R_equivalents 0.0276
_diffrn_reflns_av_sigmaI/netI 0.0633
_diffrn_reflns_limit_h_max 5
_diffrn_reflns_limit_h_min -8
_diffrn_reflns_limit_k_max 11
_diffrn_reflns_limit_k_min -12
_diffrn_reflns_limit_l_max 16
_diffrn_reflns_limit_l_min -13
_diffrn_reflns_number 4165
_diffrn_reflns_theta_full 25.03
_diffrn_reflns_theta_max 25.03
_diffrn_reflns_theta_min 1.53
_diffrn_standards_decay_% -1.19
_exptl_absorpt_coefficient_mu 0.161
_exptl_absorpt_correction_T_max 1.000000
_exptl_absorpt_correction_T_min 0.571429
_exptl_absorpt_correction_type Sadabs
_exptl_crystal_colour Colourless
_exptl_crystal_density_diffrn 1.142
_exptl_crystal_density_method 'not measured'
_exptl_crystal_description Plate
_exptl_crystal_F_000 364
_exptl_crystal_size_max 0.45
_exptl_crystal_size_mid 0.20
_exptl_crystal_size_min 0.05
_refine_diff_density_max 0.215
_refine_diff_density_min -0.374
_refine_diff_density_rms 0.081
_refine_ls_abs_structure_details 'Flack H D (1983), Acta Cryst. A39, 876-881'
_refine_ls_abs_structure_Flack -0.05(11)
_refine_ls_extinction_method none
_refine_ls_goodness_of_fit_ref 0.990
_refine_ls_hydrogen_treatment mixed
_refine_ls_matrix_type full
_refine_ls_number_parameters 205
_refine_ls_number_reflns 3210
_refine_ls_number_restraints 1
_refine_ls_restrained_S_all 0.990
_refine_ls_R_factor_all 0.0650
_refine_ls_R_factor_gt 0.0442
_refine_ls_shift/su_max 0.000
_refine_ls_shift/su_mean 0.000
_refine_ls_structure_factor_coef Fsqd
_refine_ls_weighting_details 'calc w=1/[\s^2^(Fo^2^)+(0.0547P)^2^+0.0000P] where P=(Fo^2^+2Fc^2^)/3'
_refine_ls_weighting_scheme calc
_refine_ls_wR_factor_gt 0.0977
_refine_ls_wR_factor_ref 0.1088
_reflns_number_gt 2516
_reflns_number_total 3210
_reflns_threshold_expression >2sigma(I)
_cod_data_source_file jo061072xsi20060524_021020.cif
_cod_depositor_comments
;
The following automatic conversions were performed:
'_symmetry_cell_setting' value 'Monoclinic' changed to 'monoclinic'
according to '/home/saulius/struct/CIF-dictionaries/cif_core.dic'
dictionary named 'cif_core.dic' version 2.4.1 from 2010-06-29.

Automatic conversion script
Id: cif_fix_enum 1527 2010-12-29 10:47:43Z saulius 
;
_cod_original_sg_symbol_H-M 'P 21'
_cod_database_code 4021946

loop_
_symmetry_equiv_pos_as_xyz
'x, y, z'
'-x, y+1/2, -z'

loop_
_atom_site_label
_atom_site_type_symbol
_atom_site_fract_x
_atom_site_fract_y
_atom_site_fract_z
_atom_site_U_iso_or_equiv
_atom_site_adp_type
_atom_site_occupancy
_atom_site_symmetry_multiplicity
_atom_site_calc_flag
_atom_site_refinement_flags
P1 P -0.00758(12) 0.88349(7) 0.46105(5) 0.0486(2) Uani 1 1 d .
O1 O -0.1433(3) 0.8868(2) 0.54338(13) 0.0515(5) Uani 1 1 d .
O2 O 0.0332(3) 1.0131(2) 0.42389(14) 0.0636(6) Uani 1 1 d .
O3 O -0.1155(3) 0.7877(2) 0.38072(15) 0.0667(6) Uani 1 1 d .
O4 O -0.0410(3) 0.58327(18) 0.81524(13) 0.0515(5) Uani 1 1 d .
O5 O 0.0777(3) 0.7756(2) 0.88215(14) 0.0660(6) Uani 1 1 d .
N1 N 0.0433(3) 0.7336(2) 0.71553(15) 0.0438(6) Uani 1 1 d .
H1A H 0.0123 0.6764 0.6694 0.053 Uiso 1 1 calc R
C1 C -0.0564(4) 0.9427(3) 0.6386(2) 0.0483(7) Uani 1 1 d .
H1B H -0.1512 0.9494 0.6825 0.058 Uiso 1 1 calc R
H1C H -0.0112 1.0295 0.6276 0.058 Uiso 1 1 calc R
C2 C 0.1083(4) 0.8604(3) 0.68842(19) 0.0424(7) Uani 1 1 d .
H2A H 0.1614 0.9041 0.7512 0.051 Uiso 1 1 calc R
C3 C 0.2691(4) 0.8542(3) 0.62414(19) 0.0425(7) Uani 1 1 d .
H3A H 0.2994 0.9450 0.6113 0.051 Uiso 1 1 calc R
C4 C 0.1966(4) 0.7944(3) 0.51891(19) 0.0469(7) Uani 1 1 d .
H4A H 0.1577 0.7045 0.5282 0.056 Uiso 1 1 calc R
C5 C -0.2504(5) 0.8327(3) 0.2970(2) 0.0647(10) Uani 1 1 d .
H5A H -0.1919 0.8982 0.2603 0.078 Uiso 1 1 calc R
H5B H -0.3593 0.8716 0.3207 0.078 Uiso 1 1 calc R
C6 C -0.3131(7) 0.7217(5) 0.2310(3) 0.1006(15) Uani 1 1 d .
H6A H -0.4034 0.7510 0.1747 0.151 Uiso 1 1 calc R
H6B H -0.3717 0.6577 0.2677 0.151 Uiso 1 1 calc R
H6C H -0.2048 0.6842 0.2075 0.151 Uiso 1 1 calc R
C7 C 0.0302(4) 0.7034(3) 0.8114(2) 0.0418(7) Uani 1 1 d .
C8 C -0.0586(5) 0.5213(3) 0.91233(19) 0.0553(8) Uani 1 1 d .
C9 C -0.1898(6) 0.5974(4) 0.9677(3) 0.0856(12) Uani 1 1 d .
H9A H -0.3108 0.6088 0.9252 0.128 Uiso 1 1 calc R
H9B H -0.1346 0.6809 0.9861 0.128 Uiso 1 1 calc R
H9C H -0.2076 0.5510 1.0271 0.128 Uiso 1 1 calc R
C10 C -0.1482(6) 0.3909(4) 0.8773(2) 0.0764(11) Uani 1 1 d .
H10A H -0.2640 0.4055 0.8311 0.115 Uiso 1 1 calc R
H10B H -0.1760 0.3430 0.9342 0.115 Uiso 1 1 calc R
H10C H -0.0608 0.3421 0.8446 0.115 Uiso 1 1 calc R
C11 C 0.1365(6) 0.5021(4) 0.9728(3) 0.0842(12) Uani 1 1 d .
H11A H 0.2169 0.4594 0.9323 0.126 Uiso 1 1 calc R
H11B H 0.1268 0.4496 1.0305 0.126 Uiso 1 1 calc R
H11C H 0.1903 0.5849 0.9942 0.126 Uiso 1 1 calc R
C12 C 0.4590(4) 0.7937(3) 0.6764(2) 0.0537(8) Uani 1 1 d .
H12A H 0.5549 0.8149 0.6344 0.064 Uiso 1 1 calc R
C13 C 0.5272(5) 0.8563(4) 0.7790(2) 0.0699(10) Uani 1 1 d .
H13A H 0.5242 0.9492 0.7722 0.105 Uiso 1 1 calc R
H13B H 0.6551 0.8287 0.8039 0.105 Uiso 1 1 calc R
H13C H 0.4448 0.8304 0.8251 0.105 Uiso 1 1 calc R
C14 C 0.4586(5) 0.6465(3) 0.6861(3) 0.0712(10) Uani 1 1 d .
H14A H 0.4079 0.6086 0.6224 0.107 Uiso 1 1 calc R
H14B H 0.3809 0.6217 0.7349 0.107 Uiso 1 1 calc R
H14C H 0.5866 0.6162 0.7073 0.107 Uiso 1 1 calc R
C15 C 0.3488(5) 0.7937(4) 0.4498(2) 0.0753(11) Uani 1 1 d .
H15A H 0.2910 0.7687 0.3833 0.113 Uiso 1 1 calc R
H15B H 0.4474 0.7328 0.4750 0.113 Uiso 1 1 calc R
H15C H 0.4028 0.8790 0.4481 0.113 Uiso 1 1 calc R

loop_
_atom_site_aniso_label
_atom_site_aniso_U_11
_atom_site_aniso_U_22
_atom_site_aniso_U_33
_atom_site_aniso_U_23
_atom_site_aniso_U_13
_atom_site_aniso_U_12
P1 0.0690(5) 0.0412(4) 0.0350(4) 0.0057(4) 0.0063(3) 0.0010(4)
O1 0.0519(11) 0.0545(12) 0.0465(10) 0.0015(12) 0.0028(8) -0.0005(11)
O2 0.0999(17) 0.0457(12) 0.0458(12) 0.0114(10) 0.0140(11) 0.0008(12)
O3 0.0956(17) 0.0480(13) 0.0483(12) 0.0049(10) -0.0132(11) 0.0012(12)
O4 0.0818(14) 0.0443(12) 0.0297(10) 0.0046(9) 0.0135(9) -0.0091(11)
O5 0.1107(18) 0.0572(14) 0.0321(10) -0.0093(11) 0.0176(11) -0.0181(13)
N1 0.0660(16) 0.0380(13) 0.0286(11) -0.0016(10) 0.0110(10) -0.0099(11)
C1 0.0555(18) 0.0447(16) 0.0467(17) 0.0000(13) 0.0143(14) 0.0002(15)
C2 0.0557(17) 0.0357(16) 0.0360(13) 0.0011(12) 0.0086(12) -0.0062(13)
C3 0.0504(16) 0.0390(17) 0.0390(13) 0.0040(11) 0.0101(12) -0.0013(13)
C4 0.0607(19) 0.0447(16) 0.0382(14) 0.0026(13) 0.0174(13) -0.0022(14)
C5 0.080(2) 0.062(2) 0.0473(18) 0.0060(15) -0.0020(16) -0.0019(17)
C6 0.133(4) 0.080(3) 0.073(3) -0.006(2) -0.031(3) -0.009(3)
C7 0.0547(18) 0.0397(16) 0.0327(15) -0.0020(12) 0.0124(12) -0.0003(13)
C8 0.084(2) 0.056(2) 0.0268(14) 0.0115(14) 0.0130(15) -0.0075(17)
C9 0.123(3) 0.086(3) 0.058(2) 0.011(2) 0.047(2) 0.002(3)
C10 0.111(3) 0.059(2) 0.0594(19) 0.015(2) 0.0157(19) -0.019(2)
C11 0.106(3) 0.082(3) 0.059(2) 0.023(2) -0.005(2) -0.004(2)
C12 0.0498(18) 0.0576(19) 0.0539(17) -0.0002(16) 0.0085(14) -0.0009(15)
C13 0.061(2) 0.077(3) 0.066(2) -0.0026(19) -0.0078(16) 0.0018(18)
C14 0.068(2) 0.056(2) 0.085(2) 0.0028(18) -0.001(2) 0.0135(18)
C15 0.086(3) 0.094(3) 0.0528(19) -0.003(2) 0.0319(18) 0.002(2)

loop_
_atom_type_symbol
_atom_type_description
_atom_type_scat_dispersion_real
_atom_type_scat_dispersion_imag
_atom_type_scat_source
C C 0.0033 0.0016 'International Tables Vol C Tables 4.2.6.8 and 6.1.1.4'
H H 0.0000 0.0000 'International Tables Vol C Tables 4.2.6.8 and 6.1.1.4'
N N 0.0061 0.0033 'International Tables Vol C Tables 4.2.6.8 and 6.1.1.4'
O O 0.0106 0.0060 'International Tables Vol C Tables 4.2.6.8 and 6.1.1.4'
P P 0.1023 0.0942 'International Tables Vol C Tables 4.2.6.8 and 6.1.1.4'

loop_
_geom_angle_atom_site_label_1
_geom_angle_atom_site_label_2
_geom_angle_atom_site_label_3
_geom_angle
O2 P1 O3 115.78(12)
O2 P1 O1 113.32(13)
O3 P1 O1 102.33(13)
O2 P1 C4 115.05(14)
O3 P1 C4 104.51(14)
O1 P1 C4 104.37(11)
C1 O1 P1 114.24(17)
C5 O3 P1 122.0(2)
C7 O4 C8 121.2(2)
C7 N1 C2 121.6(2)
O1 C1 C2 111.0(2)
N1 C2 C1 111.2(2)
N1 C2 C3 113.6(2)
C1 C2 C3 111.3(2)
C12 C3 C2 115.5(2)
C12 C3 C4 113.0(2)
C2 C3 C4 111.3(2)
C15 C4 C3 113.3(2)
C15 C4 P1 109.8(2)
C3 C4 P1 108.7(2)
O3 C5 C6 108.9(3)
O5 C7 O4 126.4(3)
O5 C7 N1 124.0(3)
O4 C7 N1 109.6(2)
O4 C8 C11 109.5(2)
O4 C8 C9 111.4(3)
C11 C8 C9 112.9(3)
O4 C8 C10 101.3(2)
C11 C8 C10 110.7(3)
C9 C8 C10 110.5(3)
C14 C12 C13 110.2(3)
C14 C12 C3 115.2(3)
C13 C12 C3 111.5(3)

loop_
_geom_bond_atom_site_label_1
_geom_bond_atom_site_label_2
_geom_bond_distance
P1 O2 1.471(2)
P1 O3 1.570(2)
P1 O1 1.587(2)
P1 C4 1.785(3)
O1 C1 1.451(3)
O3 C5 1.435(4)
O4 C7 1.340(3)
O4 C8 1.482(3)
O5 C7 1.214(3)
N1 C7 1.350(3)
N1 C2 1.451(3)
C1 C2 1.511(4)
C2 C3 1.546(4)
C3 C12 1.549(4)
C3 C4 1.557(4)
C4 C15 1.540(4)
C5 C6 1.473(5)
C8 C11 1.503(5)
C8 C9 1.507(5)
C8 C10 1.528(5)
C12 C14 1.521(5)
C12 C13 1.533(4)

loop_
_geom_torsion_atom_site_label_1
_geom_torsion_atom_site_label_2
_geom_torsion_atom_site_label_3
_geom_torsion_atom_site_label_4
_geom_torsion
O2 P1 O1 C1 -69.1(2)
O3 P1 O1 C1 165.5(2)
C4 P1 O1 C1 56.8(2)
O2 P1 O3 C5 -31.9(3)
O1 P1 O3 C5 91.9(3)
C4 P1 O3 C5 -159.5(3)
P1 O1 C1 C2 -64.8(3)
C7 N1 C2 C1 -104.4(3)
C7 N1 C2 C3 129.1(3)
O1 C1 C2 N1 -64.9(3)
O1 C1 C2 C3 62.8(3)
N1 C2 C3 C12 -64.3(3)
C1 C2 C3 C12 169.4(2)
N1 C2 C3 C4 66.4(3)
C1 C2 C3 C4 -60.0(3)
C12 C3 C4 C15 -51.5(3)
C2 C3 C4 C15 176.6(3)
C12 C3 C4 P1 -173.84(19)
C2 C3 C4 P1 54.3(3)
O2 P1 C4 C15 -50.4(3)
O3 P1 C4 C15 77.6(3)
O1 P1 C4 C15 -175.3(2)
O2 P1 C4 C3 74.0(2)
O3 P1 C4 C3 -157.95(18)
O1 P1 C4 C3 -50.9(2)
P1 O3 C5 C6 174.8(3)
C8 O4 C7 O5 -3.9(5)
C8 O4 C7 N1 175.8(2)
C2 N1 C7 O5 -3.1(4)
C2 N1 C7 O4 177.3(2)
C7 O4 C8 C11 -64.2(4)
C7 O4 C8 C9 61.5(4)
C7 O4 C8 C10 178.9(3)
C2 C3 C12 C14 75.6(3)
C4 C3 C12 C14 -54.2(3)
C2 C3 C12 C13 -51.0(4)
C4 C3 C12 C13 179.2(2)

loop_
_cod_related_entry_id
_cod_related_entry_database
_cod_related_entry_code
1 ChemSpider 21194278
